data_2311158
loop_
_publ_author_name
'Mohamed, Shaaban K.'
'Akkurt, Mehmet'
'Marzouk, Adel A.'
'Abdelhamid, Antar A.'
'Santoyo-Gonzalez, Francisco'

_publ_section_title
;
 Prop-2-en-1-yl 4-(4,5-diphenyl-1H-imidazol-2-yl)benzoate.
;
_journal_coeditor_code HG5323
_journal_issue 'Pt 7'
_journal_name_full 'Acta crystallographica. Section E, Structure reports online'
_journal_page_first o1105
_journal_page_last 6
_journal_paper_doi 10.1107/S160053681301619X
_journal_volume 69
_journal_year 2013
_chemical_formula_iupac 'C25 H20 N2 O2'
_chemical_formula_moiety 'C25 H20 N2 O2'
_chemical_formula_sum 'C25 H20 N2 O2'
_chemical_formula_weight 380.43
_chemical_name_systematic
;
Prop-2-en-1-yl 4-(4,5-diphenyl-1<i>H</i>-imidazol-2-yl)benzoate
;
_space_group_IT_number 14
_space_group_name_Hall '-P 2ybc'
_space_group_name_H-M_alt 'P 1 21/c 1'
_symmetry_cell_setting monoclinic
_symmetry_space_group_name_Hall '-P 2ybc'
_symmetry_space_group_name_H-M 'P 1 21/c 1'
_atom_sites_solution_hydrogens mixed
_cell_angle_alpha 90
_cell_angle_beta 105.151(4)
_cell_angle_gamma 90
_cell_formula_units_Z 8
_cell_length_a 15.705(5)
_cell_length_b 14.888(5)
_cell_length_c 17.589(6)
_cell_measurement_reflns_used 5599
_cell_measurement_temperature 100(2)
_cell_measurement_theta_max 24.15
_cell_measurement_theta_min 2.40
_cell_volume 3970(2)
_computing_cell_refinement 'SAINT (Bruker, 2001)'
_computing_data_collection 'SMART (Bruker, 2001)'
_computing_data_reduction 'SAINT (Bruker, 2001)'
_computing_molecular_graphics 'ORTEP-3 for Windows (Farrugia, 2012)'
_computing_publication_material 'WinGX (Farrugia, 2012) and PLATON (Spek, 2009)'
_computing_structure_refinement 'SHELXL97 (Sheldrick, 2008)'
_computing_structure_solution 'SIR97 (Altomare <i>et al.</i>, 1999)'
_diffrn_ambient_temperature 100(2)
_diffrn_measured_fraction_theta_full 1.000
_diffrn_measured_fraction_theta_max 0.964
_diffrn_measurement_device_type 'Bruker SMART APEX CCD area-detector'
_diffrn_measurement_method 'phi and omega scans'
_diffrn_radiation_monochromator graphite
_diffrn_radiation_source 'sealed tube'
_diffrn_radiation_type MoK\a
_diffrn_radiation_wavelength 0.71073
_diffrn_reflns_av_R_equivalents 0.0637
_diffrn_reflns_av_sigmaI/netI 0.0526
_diffrn_reflns_limit_h_max 19
_diffrn_reflns_limit_h_min -20
_diffrn_reflns_limit_k_max 19
_diffrn_reflns_limit_k_min -19
_diffrn_reflns_limit_l_max 23
_diffrn_reflns_limit_l_min -23
_diffrn_reflns_number 46196
_diffrn_reflns_reduction_process
;
;
_diffrn_reflns_theta_full 25.24
_diffrn_reflns_theta_max 28.11
_diffrn_reflns_theta_min 1.34
_exptl_absorpt_coefficient_mu 0.081
_exptl_absorpt_correction_T_max 0.988
_exptl_absorpt_correction_T_min 0.967
_exptl_absorpt_correction_type multi-scan
_exptl_absorpt_process_details '(SADABS; Sheldrick, 2004)'
_exptl_crystal_colour colourless
_exptl_crystal_density_diffrn 1.273
_exptl_crystal_density_method 'Not Measured'
_exptl_crystal_description prism
_exptl_crystal_F_000 1600
_exptl_crystal_size_max 0.730
_exptl_crystal_size_mid 0.350
_exptl_crystal_size_min 0.150
_refine_diff_density_max 0.505
_refine_diff_density_min -0.465
_refine_ls_extinction_method none
_refine_ls_goodness_of_fit_ref 1.016
_refine_ls_hydrogen_treatment constr
_refine_ls_matrix_type full
_refine_ls_number_parameters 530
_refine_ls_number_reflns 9345
_refine_ls_number_restraints 42
_refine_ls_restrained_S_all 1.015
_refine_ls_R_factor_all 0.0899
_refine_ls_R_factor_gt 0.0576
_refine_ls_shift/su_max 0.000
_refine_ls_shift/su_mean 0.000
_refine_ls_structure_factor_coef Fsqd
_refine_ls_weighting_details 'W=1/[\S^2^(FO^2^)+(0.0551P)^2^+2.4694P] where P=(FO^2^+2FC^2^)/3'
_refine_ls_weighting_scheme calc
_refine_ls_wR_factor_gt 0.1263
_refine_ls_wR_factor_ref 0.1485
_reflns_number_gt 6507
_reflns_number_total 9345
_reflns_threshold_expression I>2\s(I)
_cod_data_source_file hg5323sup1.cif
_cod_data_source_block I
_cod_original_sg_symbol_H-M 'P 21/c'
_cod_database_code 2311158

loop_
_symmetry_equiv_pos_site_id
_symmetry_equiv_pos_as_xyz
1 x,y,z
2 -x,1/2+y,1/2-z
3 -x,-y,-z
4 x,1/2-y,1/2+z

loop_
_atom_site_aniso_label
_atom_site_aniso_U_11
_atom_site_aniso_U_22
_atom_site_aniso_U_33
_atom_site_aniso_U_12
_atom_site_aniso_U_13
_atom_site_aniso_U_23
O1 0.0718(12) 0.0279(9) 0.0318(9) 0.0067(8) 0.0000(8) -0.0006(7)
O2 0.0383(9) 0.0366(9) 0.0356(9) -0.0007(7) 0.0002(7) -0.0106(7)
N1 0.0252(8) 0.0227(8) 0.0204(8) -0.0005(7) 0.0069(7) 0.0019(7)
N2 0.0224(8) 0.0248(8) 0.0228(8) 0.0017(7) 0.0075(7) 0.0001(7)
C1 0.0235(10) 0.0232(10) 0.0234(10) 0.0005(8) 0.0086(8) 0.0001(8)
C2 0.0195(9) 0.0273(10) 0.0204(9) 0.0014(8) 0.0063(7) 0.0022(8)
C3 0.0200(9) 0.0254(10) 0.0229(9) 0.0009(8) 0.0074(7) 0.0009(8)
C4 0.0245(10) 0.0252(10) 0.0241(10) 0.0025(8) 0.0111(8) 0.0022(8)
C5 0.0272(10) 0.0304(11) 0.0228(10) 0.0010(8) 0.0060(8) 0.0004(8)
C6 0.0308(11) 0.0342(12) 0.0247(10) 0.0060(9) 0.0073(8) 0.0075(9)
C7 0.0308(11) 0.0262(11) 0.0407(12) 0.0008(9) 0.0120(9) 0.0074(9)
C8 0.0272(11) 0.0318(12) 0.0418(13) -0.0059(9) 0.0019(9) 0.0052(10)
C9 0.0239(10) 0.0298(11) 0.0333(11) -0.0010(8) 0.0024(8) 0.0060(9)
C10 0.0282(10) 0.0240(10) 0.0231(10) -0.0041(8) 0.0091(8) 0.0010(8)
C11 0.0285(10) 0.0297(11) 0.0303(11) -0.0002(9) 0.0102(9) -0.0014(9)
C12 0.0418(13) 0.0328(12) 0.0338(12) -0.0046(10) 0.0181(10) -0.0076(9)
C13 0.0480(14) 0.0401(13) 0.0214(10) -0.0127(11) 0.0094(10) -0.0050(9)
C14 0.0426(13) 0.0333(12) 0.0246(11) -0.0031(10) 0.0022(9) 0.0033(9)
C15 0.0356(11) 0.0230(10) 0.0266(10) -0.0002(8) 0.0080(9) 0.0001(8)
C16 0.0229(9) 0.0237(10) 0.0228(9) -0.0016(8) 0.0095(8) -0.0010(8)
C17 0.0274(10) 0.0320(11) 0.0185(9) 0.0031(8) 0.0045(8) 0.0011(8)
C18 0.0331(11) 0.0258(10) 0.0228(10) 0.0064(9) 0.0062(8) 0.0020(8)
C19 0.0292(10) 0.0271(11) 0.0226(10) -0.0003(8) 0.0102(8) 0.0008(8)
C20 0.0315(11) 0.0323(12) 0.0280(11) 0.0000(9) -0.0025(9) 0.0008(9)
C21 0.0304(11) 0.0260(11) 0.0314(11) 0.0035(9) 0.0002(9) 0.0031(9)
C22 0.0361(11) 0.0285(11) 0.0222(10) -0.0024(9) 0.0103(9) 0.0003(8)
C23 0.0437(14) 0.0401(13) 0.0356(12) -0.0095(11) 0.0104(10) -0.0096(10)
C24A 0.0403(13) 0.0466(12) 0.0377(10) -0.0018(10) 0.0126(9) -0.0011(9)
C25A 0.0403(13) 0.0466(12) 0.0377(10) -0.0018(10) 0.0126(9) -0.0011(9)
C25B 0.0403(13) 0.0466(12) 0.0377(10) -0.0018(10) 0.0126(9) -0.0011(9)
C24B 0.0403(13) 0.0466(12) 0.0377(10) -0.0018(10) 0.0126(9) -0.0011(9)
O3 0.0212(7) 0.0556(10) 0.0318(8) -0.0028(7) 0.0075(6) -0.0056(7)
O4 0.0203(7) 0.0389(8) 0.0247(7) -0.0016(6) 0.0014(5) 0.0012(6)
N3 0.0196(8) 0.0270(9) 0.0190(8) -0.0001(7) 0.0052(6) -0.0012(6)
N4 0.0203(8) 0.0246(8) 0.0209(8) 0.0003(6) 0.0058(6) -0.0007(6)
C26 0.0191(9) 0.0212(9) 0.0243(10) -0.0011(7) 0.0049(7) -0.0004(7)
C27 0.0213(9) 0.0217(9) 0.0196(9) 0.0003(7) 0.0046(7) -0.0011(7)
C28 0.0213(9) 0.0194(9) 0.0232(9) 0.0003(7) 0.0056(7) -0.0010(7)
C29 0.0201(9) 0.0217(9) 0.0265(10) -0.0024(7) 0.0080(8) -0.0049(8)
C30 0.0258(10) 0.0310(11) 0.0282(10) -0.0021(8) 0.0087(8) 0.0015(9)
C31 0.0351(12) 0.0338(12) 0.0332(11) -0.0047(9) 0.0182(9) 0.0000(9)
C32 0.0255(10) 0.0296(11) 0.0446(13) -0.0025(9) 0.0182(9) -0.0063(9)
C33 0.0235(10) 0.0374(12) 0.0406(12) 0.0048(9) 0.0085(9) -0.0018(10)
C34 0.0282(11) 0.0348(12) 0.0293(11) 0.0026(9) 0.0100(9) -0.0004(9)
C35 0.0167(9) 0.0295(10) 0.0204(9) 0.0026(8) 0.0049(7) -0.0021(8)
C36 0.0263(10) 0.0299(11) 0.0265(10) 0.0010(8) 0.0058(8) -0.0005(8)
C37 0.0245(10) 0.0354(12) 0.0323(11) -0.0020(9) 0.0011(9) -0.0091(9)
C38 0.0234(10) 0.0485(14) 0.0225(10) 0.0065(9) 0.0018(8) -0.0050(9)
C39 0.0239(10) 0.0435(13) 0.0248(10) 0.0074(9) 0.0076(8) 0.0076(9)
C40 0.0197(9) 0.0320(11) 0.0275(10) 0.0012(8) 0.0077(8) 0.0017(8)
C41 0.0197(9) 0.0213(9) 0.0216(9) 0.0003(7) 0.0045(7) -0.0008(7)
C42 0.0241(10) 0.0297(11) 0.0180(9) -0.0015(8) 0.0054(8) 0.0008(8)
C43 0.0222(9) 0.0286(10) 0.0243(10) -0.0030(8) 0.0090(8) -0.0015(8)
C44 0.0199(9) 0.0236(10) 0.0238(10) -0.0014(8) 0.0046(7) -0.0024(8)
C45 0.0229(10) 0.0287(10) 0.0197(9) -0.0009(8) 0.0046(7) -0.0026(8)
C46 0.0235(10) 0.0283(10) 0.0228(10) 0.0006(8) 0.0098(8) -0.0004(8)
C47 0.0243(10) 0.0270(10) 0.0267(10) -0.0024(8) 0.0071(8) -0.0039(8)
C48 0.0233(10) 0.0404(13) 0.0294(11) -0.0006(9) -0.0002(8) 0.0019(9)
C49 0.0341(12) 0.0478(14) 0.0296(12) -0.0069(10) 0.0017(9) -0.0036(10)
C50 0.0543(16) 0.0612(18) 0.0420(14) -0.0221(14) 0.0115(12) -0.0068(13)

loop_
_atom_site_type_symbol
_atom_site_label
_atom_site_fract_x
_atom_site_fract_y
_atom_site_fract_z
_atom_site_U_iso_or_equiv
_atom_site_thermal_displace_type
_atom_site_calc_flag
_atom_site_refinement_flags
_atom_site_occupancy
_atom_site_disorder_assembly
_atom_site_disorder_group
O O1 0.35999(12) 0.64057(10) 0.76160(9) 0.0464(6) Uani d . 1.000 . .
O O2 0.46517(10) 0.56399(10) 0.84766(9) 0.0386(5) Uani d . 1.000 . .
N N1 0.26812(10) 0.22756(11) 0.54074(9) 0.0226(5) Uani d . 1.000 . .
N N2 0.31920(10) 0.15565(11) 0.65403(9) 0.0230(5) Uani d . 1.000 . .
C C1 0.25545(12) 0.13717(13) 0.52362(11) 0.0229(6) Uani d . 1.000 . .
C C2 0.30723(12) 0.23573(13) 0.61920(11) 0.0222(5) Uani d . 1.000 . .
C C3 0.28623(12) 0.09338(13) 0.59526(11) 0.0224(5) Uani d . 1.000 . .
C C4 0.28431(12) -0.00269(13) 0.61516(11) 0.0237(6) Uani d . 1.000 . .
C C5 0.34480(13) -0.03739(14) 0.68160(11) 0.0269(6) Uani d . 1.000 . .
C C6 0.34347(14) -0.12801(14) 0.70058(12) 0.0299(6) Uani d . 1.000 . .
C C7 0.28312(14) -0.18565(14) 0.65308(13) 0.0321(7) Uani d . 1.000 . .
C C8 0.22224(14) -0.15158(15) 0.58780(13) 0.0349(7) Uani d . 1.000 . .
C C9 0.22164(13) -0.06108(14) 0.56960(12) 0.0300(6) Uani d . 1.000 . .
C C10 0.21672(13) 0.10645(13) 0.44218(11) 0.0247(6) Uani d . 1.000 . .
C C11 0.24996(13) 0.03092(14) 0.41210(12) 0.0290(6) Uani d . 1.000 . .
C C12 0.21196(15) 0.00247(15) 0.33582(12) 0.0346(7) Uani d . 1.000 . .
C C13 0.14243(15) 0.04930(15) 0.28740(12) 0.0364(7) Uani d . 1.000 . .
C C14 0.10969(15) 0.12467(15) 0.31610(12) 0.0347(7) Uani d . 1.000 . .
C C15 0.14608(14) 0.15236(14) 0.39315(12) 0.0284(6) Uani d . 1.000 . .
C C16 0.33102(12) 0.32180(13) 0.65973(11) 0.0225(5) Uani d . 1.000 . .
C C17 0.28642(13) 0.40108(14) 0.63137(11) 0.0263(6) Uani d . 1.000 . .
C C18 0.30953(13) 0.48151(14) 0.67087(11) 0.0274(6) Uani d . 1.000 . .
C C19 0.37744(13) 0.48436(13) 0.73951(11) 0.0257(6) Uani d . 1.000 . .
C C20 0.42279(14) 0.40575(14) 0.76760(12) 0.0325(7) Uani d . 1.000 . .
C C21 0.40007(13) 0.32554(14) 0.72791(12) 0.0307(6) Uani d . 1.000 . .
C C22 0.39888(14) 0.57134(14) 0.78239(11) 0.0284(6) Uani d . 1.000 . .
C C23 0.48580(16) 0.64419(16) 0.89787(13) 0.0398(8) Uani d D 1.000 . .
C C24A 0.42436(19) 0.65330(19) 0.94755(16) 0.0411(7) Uani d DUP 0.870(4) B 1
C C25A 0.4480(2) 0.6382(2) 1.02341(17) 0.0411(7) Uani d DUP 0.870(4) B 1
C C25B 0.4084(13) 0.6533(15) 1.0086(12) 0.0411(7) Uani d DUP 0.130(4) B 2
C C24B 0.4763(12) 0.6242(13) 0.9812(9) 0.0411(7) Uani d DUP 0.130(4) B 2
O O3 0.72389(9) 0.11506(11) 0.98995(8) 0.0361(5) Uani d . 1.000 . .
O O4 0.68567(8) 0.10185(10) 1.10449(8) 0.0288(4) Uani d . 1.000 . .
N N3 0.25961(10) 0.13099(11) 0.79692(9) 0.0218(5) Uani d . 1.000 . .
N N4 0.23280(10) 0.12800(10) 0.91440(9) 0.0219(5) Uani d . 1.000 . .
C C26 0.16917(12) 0.12879(12) 0.78295(11) 0.0217(5) Uani d . 1.000 . .
C C27 0.29565(12) 0.12908(12) 0.87613(10) 0.0210(5) Uani d . 1.000 . .
C C28 0.15348(12) 0.12699(12) 0.85661(11) 0.0213(5) Uani d . 1.000 . .
C C29 0.06818(12) 0.12799(13) 0.87721(11) 0.0224(5) Uani d . 1.000 . .
C C30 0.06319(13) 0.09824(14) 0.95100(12) 0.0280(6) Uani d . 1.000 . .
C C31 -0.01582(14) 0.10342(14) 0.97286(13) 0.0323(7) Uani d . 1.000 . .
C C32 -0.09136(14) 0.13606(14) 0.92102(13) 0.0315(7) Uani d . 1.000 . .
C C33 -0.08745(14) 0.16429(15) 0.84699(13) 0.0338(7) Uani d . 1.000 . .
C C34 -0.00862(13) 0.16088(14) 0.82550(12) 0.0303(7) Uani d . 1.000 . .
C C35 0.11146(12) 0.12649(13) 0.70215(11) 0.0222(5) Uani d . 1.000 . .
C C36 0.05572(13) 0.05385(14) 0.67653(12) 0.0278(6) Uani d . 1.000 . .
C C37 0.00288(13) 0.05064(15) 0.59948(12) 0.0319(6) Uani d . 1.000 . .
C C38 0.00694(13) 0.11936(15) 0.54765(12) 0.0323(7) Uani d . 1.000 . .
C C39 0.06174(13) 0.19250(15) 0.57282(12) 0.0305(6) Uani d . 1.000 . .
C C40 0.11339(12) 0.19657(14) 0.65014(11) 0.0261(6) Uani d . 1.000 . .
C C41 0.39055(12) 0.12569(12) 0.91330(11) 0.0210(5) Uani d . 1.000 . .
C C42 0.45320(12) 0.13070(13) 0.86928(11) 0.0240(6) Uani d . 1.000 . .
C C43 0.54253(12) 0.12645(13) 0.90681(11) 0.0245(6) Uani d . 1.000 . .
C C44 0.57150(12) 0.11583(13) 0.98811(11) 0.0226(6) Uani d . 1.000 . .
C C45 0.50929(12) 0.10990(13) 1.03207(11) 0.0240(6) Uani d . 1.000 . .
C C46 0.42025(12) 0.11466(13) 0.99490(11) 0.0242(6) Uani d . 1.000 . .
C C47 0.66770(13) 0.11106(13) 1.02562(11) 0.0259(6) Uani d . 1.000 . .
C C48 0.77829(13) 0.10768(15) 1.14775(12) 0.0324(7) Uani d . 1.000 . .
C C49 0.80374(15) 0.20428(16) 1.15957(13) 0.0384(7) Uani d . 1.000 . .
C C50 0.86523(17) 0.2423(2) 1.13349(15) 0.0527(9) Uani d . 1.000 . .
H H5 0.38720 0.00130 0.71410 0.0320 Uiso c RU 1.000 . .
H H1N 0.2592(13) 0.2721(15) 0.5047(12) 0.0270 Uiso d U 1.000 . .
H H8 0.18040 -0.19070 0.55520 0.0420 Uiso c RU 1.000 . .
H H6 0.38420 -0.15050 0.74640 0.0360 Uiso c RU 1.000 . .
H H7 0.28350 -0.24790 0.66520 0.0380 Uiso c RU 1.000 . .
H H12 0.23390 -0.04990 0.31640 0.0420 Uiso c RU 1.000 . .
H H13 0.11740 0.02980 0.23490 0.0440 Uiso c RU 1.000 . .
H H14 0.06230 0.15750 0.28310 0.0420 Uiso c RU 1.000 . .
H H15 0.12240 0.20340 0.41280 0.0340 Uiso c RU 1.000 . .
H H17 0.23970 0.39980 0.58450 0.0320 Uiso c RU 1.000 . .
H H18 0.27870 0.53500 0.65090 0.0330 Uiso c RU 1.000 . .
H H20 0.46970 0.40720 0.81440 0.0390 Uiso c RU 1.000 . .
H H21 0.43190 0.27240 0.74740 0.0370 Uiso c RU 1.000 . .
H H23A 0.54690 0.63970 0.93170 0.0480 Uiso c RU 1.000 A 1
H H23B 0.48200 0.69820 0.86440 0.0480 Uiso c RU 1.000 A 1
H H24A 0.36520 0.67080 0.92370 0.0490 Uiso c RUP 0.870(4) B 1
H H25A 0.50690 0.62070 1.04830 0.0490 Uiso c RUP 0.870(4) B 1
H H25B 0.40640 0.64480 1.05370 0.0490 Uiso c RUP 0.870(4) B 1
H H9 0.17810 -0.03840 0.52560 0.0360 Uiso c RU 1.000 . .
H H11 0.29870 -0.00090 0.44410 0.0350 Uiso c RU 1.000 . .
H H24B 0.52090 0.58930 1.01550 0.0490 Uiso c RUP 0.130(4) B 2
H H25C 0.36280 0.68840 0.97570 0.0490 Uiso c RUP 0.130(4) B 2
H H25D 0.40630 0.63880 1.06060 0.0490 Uiso c RUP 0.130(4) B 2
H H3N 0.2875(14) 0.1334(14) 0.7588(12) 0.0260 Uiso d U 1.000 . .
H H30 0.11420 0.07420 0.98680 0.0340 Uiso c RU 1.000 . .
H H31 -0.01780 0.08430 1.02390 0.0390 Uiso c RU 1.000 . .
H H32 -0.14520 0.13910 0.93600 0.0380 Uiso c RU 1.000 . .
H H33 -0.13920 0.18620 0.81070 0.0410 Uiso c RU 1.000 . .
H H34 -0.00690 0.18130 0.77480 0.0360 Uiso c RU 1.000 . .
H H36 0.05370 0.00610 0.71180 0.0330 Uiso c RU 1.000 . .
H H37 -0.03590 0.00130 0.58260 0.0380 Uiso c RU 1.000 . .
H H38 -0.02790 0.11650 0.49470 0.0390 Uiso c RU 1.000 . .
H H39 0.06400 0.23990 0.53720 0.0370 Uiso c RU 1.000 . .
H H40 0.15010 0.24730 0.66750 0.0310 Uiso c RU 1.000 . .
H H42 0.43440 0.13700 0.81360 0.0290 Uiso c RU 1.000 . .
H H43 0.58450 0.13080 0.87660 0.0290 Uiso c RU 1.000 . .
H H45 0.52830 0.10260 1.08760 0.0290 Uiso c RU 1.000 . .
H H46 0.37850 0.11040 1.02530 0.0290 Uiso c RU 1.000 . .
H H48A 0.81530 0.07740 1.11780 0.0390 Uiso c RU 1.000 . .
H H48B 0.78760 0.07740 1.19940 0.0390 Uiso c RU 1.000 . .
H H49 0.77300 0.24050 1.18810 0.0460 Uiso c RU 1.000 . .
H H50A 0.89730 0.20800 1.10480 0.0630 Uiso c RU 1.000 . .
H H50B 0.87800 0.30420 1.14320 0.0630 Uiso c RU 1.000 . .

loop_
_atom_type_symbol
_atom_type_description
_atom_type_scat_dispersion_real
_atom_type_scat_dispersion_imag
_atom_type_scat_source
C C 0.0033 0.0016 ' International Tables Vol C Tables 4.2.6.8 and 6.1.1.4'
H H 0.0000 0.0000 ' International Tables Vol C Tables 4.2.6.8 and 6.1.1.4'
N N 0.0061 0.0033 ' International Tables Vol C Tables 4.2.6.8 and 6.1.1.4'
O O 0.0106 0.0060 ' International Tables Vol C Tables 4.2.6.8 and 6.1.1.4'

loop_
_geom_angle_atom_site_label_1
_geom_angle_atom_site_label_2
_geom_angle_atom_site_label_3
_geom_angle
_geom_angle_publ_flag
C22 O2 C23 116.69(17) no
C47 O4 C48 116.30(15) no
C1 N1 C2 108.00(16) no
C2 N2 C3 106.02(15) no
C1 N1 H1N 125.1(14) no
C2 N1 H1N 126.3(14) no
C26 N3 C27 108.42(16) no
C27 N4 C28 105.78(15) no
C27 N3 H3N 128.0(14) no
C26 N3 H3N 123.6(14) no
N1 C1 C3 105.27(16) no
C3 C1 C10 133.88(18) no
N1 C1 C10 120.86(17) no
N1 C2 N2 111.01(17) no
N1 C2 C16 124.12(17) no
N2 C2 C16 124.86(17) no
N2 C3 C1 109.68(17) no
C1 C3 C4 130.31(18) no
N2 C3 C4 119.95(16) no
C5 C4 C9 118.17(18) no
C3 C4 C9 121.47(17) no
C3 C4 C5 120.35(17) no
C4 C5 C6 120.62(19) no
C5 C6 C7 120.45(19) no
C6 C7 C8 119.3(2) no
C7 C8 C9 120.7(2) no
C4 C9 C8 120.76(19) no
C1 C10 C15 120.56(18) no
C1 C10 C11 121.07(18) no
C11 C10 C15 118.37(18) no
C10 C11 C12 120.19(19) no
C11 C12 C13 120.9(2) no
C12 C13 C14 119.50(19) no
C13 C14 C15 120.0(2) no
C10 C15 C14 121.1(2) no
C2 C16 C21 119.73(18) no
C17 C16 C21 118.62(18) no
C2 C16 C17 121.65(17) no
C16 C17 C18 120.71(18) no
C17 C18 C19 120.29(19) no
C20 C19 C22 121.56(18) no
C18 C19 C20 119.28(18) no
C18 C19 C22 119.15(18) no
C19 C20 C21 120.44(19) no
C16 C21 C20 120.65(19) no
O1 C22 C19 124.01(19) no
O1 C22 O2 123.33(19) no
O2 C22 C19 112.65(17) no
O2 C23 C24B 110.7(7) no
O2 C23 C24A 110.9(2) no
C23 C24A C25A 122.4(3) no
C23 C24B C25B 124.0(15) no
C6 C5 H5 120.00 no
C4 C5 H5 120.00 no
C5 C6 H6 120.00 no
C7 C6 H6 120.00 no
C8 C7 H7 120.00 no
C6 C7 H7 120.00 no
C7 C8 H8 120.00 no
C9 C8 H8 120.00 no
C4 C9 H9 120.00 no
C8 C9 H9 120.00 no
C12 C11 H11 120.00 no
C10 C11 H11 120.00 no
C13 C12 H12 120.00 no
C11 C12 H12 120.00 no
C14 C13 H13 120.00 no
C12 C13 H13 120.00 no
C15 C14 H14 120.00 no
C13 C14 H14 120.00 no
C14 C15 H15 119.00 no
C10 C15 H15 119.00 no
C18 C17 H17 120.00 no
C16 C17 H17 120.00 no
C17 C18 H18 120.00 no
C19 C18 H18 120.00 no
C19 C20 H20 120.00 no
C21 C20 H20 120.00 no
C16 C21 H21 120.00 no
C20 C21 H21 120.00 no
C24B C23 H23A 75.00 no
C24B C23 H23B 136.00 no
O2 C23 H23B 109.00 no
O2 C23 H23A 109.00 no
H23A C23 H23B 108.00 no
C24A C23 H23A 109.00 no
C24A C23 H23B 109.00 no
C25A C24A H24A 119.00 no
C23 C24A H24A 119.00 no
C25B C24B H24B 118.00 no
C23 C24B H24B 118.00 no
C24A C25A H25A 120.00 no
C24A C25A H25B 120.00 no
H25A C25A H25B 120.00 no
H25C C25B H25D 120.00 no
C24B C25B H25D 120.00 no
C24B C25B H25C 120.00 no
N3 C26 C35 121.24(17) no
N3 C26 C28 105.17(16) no
C28 C26 C35 133.57(18) no
N3 C27 C41 124.12(17) no
N4 C27 C41 125.19(16) no
N3 C27 N4 110.66(16) no
C26 C28 C29 128.75(18) no
N4 C28 C26 109.94(17) no
N4 C28 C29 121.25(16) no
C30 C29 C34 117.99(18) no
C28 C29 C34 121.91(17) no
C28 C29 C30 120.07(17) no
C29 C30 C31 120.69(19) no
C30 C31 C32 120.7(2) no
C31 C32 C33 119.1(2) no
C32 C33 C34 120.5(2) no
C29 C34 C33 121.08(19) no
C26 C35 C36 120.49(17) no
C36 C35 C40 119.32(18) no
C26 C35 C40 120.18(17) no
C35 C36 C37 120.44(19) no
C36 C37 C38 119.9(2) no
C37 C38 C39 120.14(19) no
C38 C39 C40 120.1(2) no
C35 C40 C39 120.15(19) no
C42 C41 C46 118.59(18) no
C27 C41 C46 119.36(17) no
C27 C41 C42 122.03(17) no
C41 C42 C43 120.17(17) no
C42 C43 C44 120.84(18) no
C45 C44 C47 121.90(17) no
C43 C44 C45 119.17(18) no
C43 C44 C47 118.93(17) no
C44 C45 C46 120.13(17) no
C41 C46 C45 121.10(18) no
O3 C47 C44 124.24(17) no
O3 C47 O4 123.59(18) no
O4 C47 C44 112.17(17) no
O4 C48 C49 108.94(18) no
C48 C49 C50 124.5(2) no
C29 C30 H30 120.00 no
C31 C30 H30 120.00 no
C30 C31 H31 120.00 no
C32 C31 H31 120.00 no
C31 C32 H32 120.00 no
C33 C32 H32 121.00 no
C32 C33 H33 120.00 no
C34 C33 H33 120.00 no
C29 C34 H34 120.00 no
C33 C34 H34 119.00 no
C35 C36 H36 120.00 no
C37 C36 H36 120.00 no
C36 C37 H37 120.00 no
C38 C37 H37 120.00 no
C37 C38 H38 120.00 no
C39 C38 H38 120.00 no
C38 C39 H39 120.00 no
C40 C39 H39 120.00 no
C35 C40 H40 120.00 no
C39 C40 H40 120.00 no
C41 C42 H42 120.00 no
C43 C42 H42 120.00 no
C42 C43 H43 120.00 no
C44 C43 H43 120.00 no
C44 C45 H45 120.00 no
C46 C45 H45 120.00 no
C41 C46 H46 119.00 no
C45 C46 H46 119.00 no
O4 C48 H48A 110.00 no
O4 C48 H48B 110.00 no
C49 C48 H48A 110.00 no
C49 C48 H48B 110.00 no
H48A C48 H48B 108.00 no
C48 C49 H49 118.00 no
C50 C49 H49 118.00 no
C49 C50 H50A 120.00 no
C49 C50 H50B 120.00 no
H50A C50 H50B 120.00 no

loop_
_geom_bond_atom_site_label_1
_geom_bond_atom_site_label_2
_geom_bond_distance
_geom_bond_publ_flag
O1 C22 1.205(3) no
O2 C22 1.338(3) no
O2 C23 1.470(3) no
O3 C47 1.211(3) no
O4 C48 1.457(3) no
O4 C47 1.348(2) no
N1 C1 1.382(3) no
N1 C2 1.361(2) no
N2 C3 1.384(3) no
N2 C2 1.331(3) no
N1 H1N 0.90(2) no
N3 C27 1.360(2) no
N3 C26 1.377(3) no
N4 C27 1.332(3) no
N4 C28 1.387(3) no
N3 H3N 0.89(2) no
C1 C10 1.475(3) no
C1 C3 1.389(3) no
C2 C16 1.467(3) no
C3 C4 1.475(3) no
C4 C9 1.398(3) no
C4 C5 1.398(3) no
C5 C6 1.391(3) no
C6 C7 1.385(3) no
C7 C8 1.384(3) no
C8 C9 1.384(3) no
C10 C15 1.393(3) no
C10 C11 1.401(3) no
C11 C12 1.385(3) no
C12 C13 1.385(3) no
C13 C14 1.384(3) no
C14 C15 1.389(3) no
C16 C17 1.396(3) no
C16 C21 1.392(3) no
C17 C18 1.384(3) no
C18 C19 1.387(3) no
C19 C22 1.492(3) no
C19 C20 1.392(3) no
C20 C21 1.382(3) no
C23 C24B 1.541(16) no
C23 C24A 1.468(4) no
C24A C25A 1.308(4) no
C24B C25B 1.35(3) no
C5 H5 0.9500 no
C6 H6 0.9500 no
C7 H7 0.9500 no
C8 H8 0.9500 no
C9 H9 0.9500 no
C11 H11 0.9500 no
C12 H12 0.9500 no
C13 H13 0.9500 no
C14 H14 0.9500 no
C15 H15 0.9500 no
C17 H17 0.9500 no
C18 H18 0.9500 no
C20 H20 0.9500 no
C21 H21 0.9500 no
C23 H23A 0.9900 no
C23 H23B 0.9900 no
C24A H24A 0.9500 no
C24B H24B 0.9500 no
C25A H25A 0.9500 no
C25A H25B 0.9500 no
C25B H25C 0.9500 no
C25B H25D 0.9500 no
C26 C35 1.473(3) no
C26 C28 1.381(3) no
C27 C41 1.464(3) no
C28 C29 1.476(3) no
C29 C34 1.396(3) no
C29 C30 1.393(3) no
C30 C31 1.394(3) no
C31 C32 1.382(3) no
C32 C33 1.385(3) no
C33 C34 1.387(3) no
C35 C40 1.393(3) no
C35 C36 1.390(3) no
C36 C37 1.393(3) no
C37 C38 1.383(3) no
C38 C39 1.387(3) no
C39 C40 1.391(3) no
C41 C42 1.404(3) no
C41 C46 1.398(3) no
C42 C43 1.387(3) no
C43 C44 1.392(3) no
C44 C45 1.398(3) no
C44 C47 1.484(3) no
C45 C46 1.382(3) no
C48 C49 1.493(3) no
C49 C50 1.302(4) no
C30 H30 0.9500 no
C31 H31 0.9500 no
C32 H32 0.9500 no
C33 H33 0.9500 no
C34 H34 0.9500 no
C36 H36 0.9500 no
C37 H37 0.9500 no
C38 H38 0.9500 no
C39 H39 0.9500 no
C40 H40 0.9500 no
C42 H42 0.9500 no
C43 H43 0.9500 no
C45 H45 0.9500 no
C46 H46 0.9500 no
C48 H48A 0.9900 no
C48 H48B 0.9900 no
C49 H49 0.9500 no
C50 H50A 0.9500 no
C50 H50B 0.9500 no

loop_
_geom_hbond_atom_site_label_D
_geom_hbond_atom_site_label_H
_geom_hbond_atom_site_label_A
_geom_hbond_site_symmetry_A
_geom_hbond_distance_DH
_geom_hbond_distance_HA
_geom_hbond_distance_DA
_geom_hbond_angle_DHA
_geom_hbond_publ_flag
N1 H1N N4 4_554 0.90(2) 2.14(2) 3.037(2) 176(2) yes
N3 H3N N2 . 0.89(2) 2.06(2) 2.925(2) 164(2) yes
C7 H7 O1 1_545 0.95 2.45 3.254(3) 142 yes
C20 H20 O2 . 0.95 2.41 2.736(3) 100 no
C32 H32 O3 1_455 0.95 2.51 3.439(3) 167 yes
C46 H46 N4 . 0.95 2.60 2.921(3) 100 no
C23 H23A Cg1 2_656 0.99 2.74 3.524(3) 136 yes
C25A H25B Cg2 4_555 0.95 2.79 3.687(3) 158 yes
C37 H37 Cg3 3_556 0.95 2.90 3.634(3) 134 yes
C25B H25D Cg2 4_555 0.95 2.68 3.44(2) 137 yes

loop_
_geom_torsion_atom_site_label_1
_geom_torsion_atom_site_label_2
_geom_torsion_atom_site_label_3
_geom_torsion_atom_site_label_4
_geom_torsion
_geom_torsion_publ_flag
C22 O2 C23 C24A 80.2(2) no
C23 O2 C22 O1 4.2(3) no
C23 O2 C22 C19 -174.53(18) no
C48 O4 C47 C44 -172.67(16) no
C47 O4 C48 C49 81.7(2) no
C48 O4 C47 O3 7.2(3) no
C2 N1 C1 C3 1.7(2) no
C1 N1 C2 N2 -1.1(2) no
C2 N1 C1 C10 -177.97(18) no
C1 N1 C2 C16 -179.83(18) no
C3 N2 C2 C16 178.73(18) no
C2 N2 C3 C4 -176.20(17) no
C3 N2 C2 N1 0.0(2) no
C2 N2 C3 C1 1.1(2) no
C26 N3 C27 N4 -1.6(2) no
C27 N3 C26 C28 0.9(2) no
C27 N3 C26 C35 -177.55(17) no
C26 N3 C27 C41 176.59(17) no
C28 N4 C27 C41 -176.64(17) no
C27 N4 C28 C29 -178.40(17) no
C27 N4 C28 C26 -0.9(2) no
C28 N4 C27 N3 1.5(2) no
C3 C1 C10 C15 139.4(2) no
N1 C1 C3 N2 -1.7(2) no
C3 C1 C10 C11 -40.8(3) no
C10 C1 C3 C4 -5.2(4) no
N1 C1 C10 C15 -41.0(3) no
N1 C1 C10 C11 138.8(2) no
N1 C1 C3 C4 175.22(19) no
C10 C1 C3 N2 177.9(2) no
N2 C2 C16 C17 -152.4(2) no
N1 C2 C16 C21 -153.30(19) no
N1 C2 C16 C17 26.2(3) no
N2 C2 C16 C21 28.1(3) no
C1 C3 C4 C9 -24.5(3) no
N2 C3 C4 C5 -26.6(3) no
C1 C3 C4 C5 156.7(2) no
N2 C3 C4 C9 152.21(19) no
C5 C4 C9 C8 -3.0(3) no
C3 C4 C5 C6 -179.84(19) no
C3 C4 C9 C8 178.20(19) no
C9 C4 C5 C6 1.3(3) no
C4 C5 C6 C7 1.2(3) no
C5 C6 C7 C8 -2.0(3) no
C6 C7 C8 C9 0.4(3) no
C7 C8 C9 C4 2.2(3) no
C1 C10 C11 C12 179.2(2) no
C15 C10 C11 C12 -1.0(3) no
C1 C10 C15 C14 179.3(2) no
C11 C10 C15 C14 -0.5(3) no
C10 C11 C12 C13 1.8(3) no
C11 C12 C13 C14 -1.0(3) no
C12 C13 C14 C15 -0.5(3) no
C13 C14 C15 C10 1.3(3) no
C2 C16 C17 C18 179.52(19) no
C17 C16 C21 C20 1.3(3) no
C2 C16 C21 C20 -179.13(19) no
C21 C16 C17 C18 -0.9(3) no
C16 C17 C18 C19 -0.1(3) no
C17 C18 C19 C22 -177.89(19) no
C17 C18 C19 C20 0.9(3) no
C20 C19 C22 O2 0.8(3) no
C22 C19 C20 C21 178.2(2) no
C18 C19 C22 O2 179.55(18) no
C20 C19 C22 O1 -177.9(2) no
C18 C19 C22 O1 0.8(3) no
C18 C19 C20 C21 -0.5(3) no
C19 C20 C21 C16 -0.6(3) no
O2 C23 C24A C25A 107.8(3) no
N3 C26 C35 C40 -60.9(3) no
N3 C26 C28 N4 0.0(2) no
N3 C26 C35 C36 118.0(2) no
C28 C26 C35 C40 121.2(2) no
C35 C26 C28 C29 -4.5(3) no
C28 C26 C35 C36 -60.0(3) no
C35 C26 C28 N4 178.17(19) no
N3 C26 C28 C29 177.26(18) no
N3 C27 C41 C42 4.7(3) no
N3 C27 C41 C46 -173.48(18) no
N4 C27 C41 C42 -177.41(18) no
N4 C27 C41 C46 4.4(3) no
N4 C28 C29 C30 -23.0(3) no
N4 C28 C29 C34 154.91(18) no
C26 C28 C29 C30 160.0(2) no
C26 C28 C29 C34 -22.1(3) no
C30 C29 C34 C33 0.3(3) no
C34 C29 C30 C31 -1.6(3) no
C28 C29 C34 C33 -177.64(19) no
C28 C29 C30 C31 176.44(18) no
C29 C30 C31 C32 1.7(3) no
C30 C31 C32 C33 -0.5(3) no
C31 C32 C33 C34 -0.8(3) no
C32 C33 C34 C29 0.9(3) no
C36 C35 C40 C39 -1.7(3) no
C26 C35 C36 C37 -178.30(19) no
C40 C35 C36 C37 0.6(3) no
C26 C35 C40 C39 177.17(18) no
C35 C36 C37 C38 1.1(3) no
C36 C37 C38 C39 -1.7(3) no
C37 C38 C39 C40 0.6(3) no
C38 C39 C40 C35 1.2(3) no
C27 C41 C46 C45 179.10(18) no
C42 C41 C46 C45 0.8(3) no
C27 C41 C42 C43 -179.44(18) no
C46 C41 C42 C43 -1.2(3) no
C41 C42 C43 C44 1.0(3) no
C42 C43 C44 C45 -0.3(3) no
C42 C43 C44 C47 179.62(18) no
C43 C44 C47 O4 179.25(17) no
C45 C44 C47 O3 179.3(2) no
C45 C44 C47 O4 -0.8(3) no
C43 C44 C47 O3 -0.7(3) no
C43 C44 C45 C46 -0.1(3) no
C47 C44 C45 C46 180.00(19) no
C44 C45 C46 C41 -0.2(3) no
O4 C48 C49 C50 -120.0(2) no
